data_7161114
loop_
_publ_author_name
'Paz Armero, Paula K.'
'Calvo, Natalia L.'
'Salazar, Mario O.'
'Furlan, Ricardo L. E.'
'Kaufman, Teodoro S.'
'Bracca, Andrea B. J.'

_publ_section_title
;
 First total synthesis and evaluation of the &#x3b1;-glucosidase
 inhibitory activity of (&#xb1;)-methyl dihydromarmesinate, an
 anti-inflammatory phenylpropanoid from <i>Ficus hirta</i> Vahl., and
 related benzofurans.
;
_journal_issue 18
_journal_name_full 'Organic &amp; biomolecular chemistry'
_journal_page_first 3905
_journal_page_last 3917
_journal_paper_doi 10.1039/d6ob00365f
_journal_volume 24
_journal_year 2026
_chemical_formula_moiety 'C17 H13 I O3'
_chemical_formula_sum 'C17 H13 I O3'
_chemical_formula_weight 392.17
_space_group_crystal_system monoclinic
_space_group_IT_number 14
_space_group_name_Hall '-P 2ybc'
_space_group_name_H-M_alt 'P 1 21/c 1'
_atom_sites_solution_hydrogens geom
_audit_creation_method SHELXL-2019/1
_audit_update_record
;
2026-02-27 deposited with the CCDC.	2026-04-15 downloaded from the CCDC.
;
_cell_angle_alpha 90
_cell_angle_beta 105.1900(10)
_cell_angle_gamma 90
_cell_formula_units_Z 4
_cell_length_a 17.2784(6)
_cell_length_b 7.6648(3)
_cell_length_c 12.0994(4)
_cell_measurement_reflns_used 16059
_cell_measurement_temperature 298(2)
_cell_measurement_theta_max 26.2278
_cell_measurement_theta_min 2.4430
_cell_volume 1546.41(10)
_computing_structure_refinement 'SHELXL-2019/1 (Sheldrick, 2019)'
_diffrn_ambient_temperature 298(2)
_diffrn_measured_fraction_theta_full 0.999
_diffrn_measured_fraction_theta_max 0.995
_diffrn_measurement_device_type 'Bruker D8 Quest ECO'
_diffrn_measurement_method '\w scan'
_diffrn_radiation_type MoK\a
_diffrn_radiation_wavelength 0.71073
_diffrn_reflns_av_R_equivalents 0.0607
_diffrn_reflns_av_unetI/netI 0.0251
_diffrn_reflns_Laue_measured_fraction_full 0.999
_diffrn_reflns_Laue_measured_fraction_max 0.995
_diffrn_reflns_limit_h_max 21
_diffrn_reflns_limit_h_min -21
_diffrn_reflns_limit_k_max 9
_diffrn_reflns_limit_k_min -9
_diffrn_reflns_limit_l_max 15
_diffrn_reflns_limit_l_min -15
_diffrn_reflns_number 36185
_diffrn_reflns_point_group_measured_fraction_full 0.999
_diffrn_reflns_point_group_measured_fraction_max 0.995
_diffrn_reflns_theta_full 25.242
_diffrn_reflns_theta_max 26.491
_diffrn_reflns_theta_min 2.443
_diffrn_source 'Sealed tube'
_exptl_absorpt_coefficient_mu 2.077
_exptl_absorpt_correction_T_max 0.861
_exptl_absorpt_correction_T_min 0.499
_exptl_absorpt_correction_type multi-scan
_exptl_absorpt_process_details (Krause,SADABS-2016/2)
_exptl_crystal_colour colourless
_exptl_crystal_density_diffrn 1.684
_exptl_crystal_description plate
_exptl_crystal_F_000 768
_exptl_crystal_size_max 0.377
_exptl_crystal_size_mid 0.283
_exptl_crystal_size_min 0.072
_refine_diff_density_max 0.682
_refine_diff_density_min -1.018
_refine_diff_density_rms 0.103
_refine_ls_extinction_method none
_refine_ls_goodness_of_fit_ref 1.074
_refine_ls_hydrogen_treatment constr
_refine_ls_matrix_type full
_refine_ls_number_parameters 191
_refine_ls_number_reflns 3184
_refine_ls_number_restraints 0
_refine_ls_restrained_S_all 1.074
_refine_ls_R_factor_all 0.0717
_refine_ls_R_factor_gt 0.0448
_refine_ls_shift/su_max 0.000
_refine_ls_shift/su_mean 0.000
_refine_ls_structure_factor_coef Fsqd
_refine_ls_weighting_details 'w=1/[\s^2^(Fo^2^)+(0.0339P)^2^+6.5623P] where P=(Fo^2^+2Fc^2^)/3'
_refine_ls_weighting_scheme calc
_refine_ls_wR_factor_gt 0.0935
_refine_ls_wR_factor_ref 0.1154
_reflns_Friedel_coverage 0.000
_reflns_number_gt 2330
_reflns_number_total 3184
_reflns_threshold_expression 'I > 2\s(I)'
_cod_data_source_file d6ob00365f2.cif
_cod_data_source_block NLC_047_A_2_0ma_a
_cod_depositor_comments
;
The following automatic conversions were performed:

data item '_exptl_absorpt_correction_type' value 'Multi-Scan' was
changed to 'multi-scan' in accordance with the
/home/data/users/saulius/crontab/automatic-downloads/rss-feeds/RSC/lib/dictionaries/cif_core.dic
dictionary named 'cif_core.dic' version 2.4.2 last updated on
2011-04-26.

Automatic conversion script
Id: cif_fix_values 8170 2020-07-09 18:12:32Z antanas 

 Adding full bibliography for 7161114.cif.
;
_cod_original_sg_symbol_H-M 'P 21/c'
_cod_database_code 7161114
_shelx_shelxl_version_number 2019/1
_shelx_space_group_comment
;
The symmetry employed for this shelxl refinement is uniquely defined
by the following loop, which should always be used as a source of
symmetry information in preference to the above space-group names.
They are only intended as comments.
;
_shelx_estimated_absorpt_t_min 0.508
_shelx_estimated_absorpt_t_max 0.865

loop_
_space_group_symop_operation_xyz
'x, y, z'
'-x, y+1/2, -z+1/2'
'-x, -y, -z'
'x, -y-1/2, z-1/2'

loop_
_atom_site_label
_atom_site_type_symbol
_atom_site_fract_x
_atom_site_fract_y
_atom_site_fract_z
_atom_site_U_iso_or_equiv
_atom_site_adp_type
_atom_site_occupancy
_atom_site_site_symmetry_order
_atom_site_calc_flag
_atom_site_refinement_flags_posn
_atom_site_refinement_flags_adp
_atom_site_refinement_flags_occupancy
_atom_site_disorder_assembly
_atom_site_disorder_group
C2 C 0.5442(3) 0.2172(7) 0.4689(4) 0.0411(11) Uani 1 1 d . . . . .
C3 C 0.5225(3) 0.2428(7) 0.5665(4) 0.0435(12) Uani 1 1 d . . . . .
H3 H 0.553795 0.221308 0.640340 0.052 Uiso 1 1 calc R U . . .
O1 O 0.4826(2) 0.2634(5) 0.3740(3) 0.0430(8) Uani 1 1 d . . . . .
C4 C 0.4427(3) 0.3089(6) 0.5356(4) 0.0407(11) Uani 1 1 d . . . . .
C5 C 0.3864(3) 0.3592(6) 0.5940(4) 0.0416(11) Uani 1 1 d . . . . .
H5 H 0.398562 0.354365 0.673481 0.050 Uiso 1 1 calc R U . . .
C6 C 0.3126(3) 0.4158(6) 0.5309(4) 0.0386(11) Uani 1 1 d . . . . .
C7 C 0.2935(3) 0.4300(6) 0.4099(4) 0.0378(10) Uani 1 1 d . . . . .
C8 C 0.3485(3) 0.3797(7) 0.3516(4) 0.0412(11) Uani 1 1 d . . . . .
H8 H 0.337112 0.385366 0.272216 0.049 Uiso 1 1 calc R U . . .
C9 C 0.4213(3) 0.3209(6) 0.4173(4) 0.0386(11) Uani 1 1 d . . . . .
O10 O 0.2194(2) 0.4949(5) 0.3587(3) 0.0438(8) Uani 1 1 d . . . . .
C11 C 0.2013(3) 0.5305(7) 0.2388(4) 0.0450(12) Uani 1 1 d . . . . .
H11A H 0.193285 0.421904 0.196212 0.054 Uiso 1 1 calc R U . . .
H11B H 0.245754 0.592058 0.221464 0.054 Uiso 1 1 calc R U . . .
C12 C 0.1270(3) 0.6396(6) 0.2045(4) 0.0387(11) Uani 1 1 d . . . . .
C13 C 0.0818(3) 0.6390(7) 0.0912(4) 0.0472(12) Uani 1 1 d . . . . .
H13 H 0.096203 0.564978 0.039026 0.057 Uiso 1 1 calc R U . . .
C14 C 0.0161(4) 0.7456(8) 0.0548(5) 0.0562(15) Uani 1 1 d . . . . .
H14 H -0.013149 0.744041 -0.021565 0.067 Uiso 1 1 calc R U . . .
C15 C -0.0061(4) 0.8540(9) 0.1307(5) 0.0618(16) Uani 1 1 d . . . . .
H15 H -0.050916 0.925265 0.106394 0.074 Uiso 1 1 calc R U . . .
C16 C 0.0381(4) 0.8573(9) 0.2436(5) 0.0607(16) Uani 1 1 d . . . . .
H16 H 0.023568 0.932625 0.295039 0.073 Uiso 1 1 calc R U . . .
C17 C 0.1039(3) 0.7490(7) 0.2806(5) 0.0507(13) Uani 1 1 d . . . . .
H17 H 0.132647 0.749968 0.357244 0.061 Uiso 1 1 calc R U . . .
I18 I 0.22527(2) 0.48775(5) 0.61445(3) 0.05692(16) Uani 1 1 d . . . . .
C19 C 0.6162(3) 0.1482(7) 0.4429(5) 0.0469(12) Uani 1 1 d . . . . .
O20 O 0.6216(3) 0.1342(7) 0.3455(4) 0.0706(13) Uani 1 1 d . . . . .
C21 C 0.6839(4) 0.0932(8) 0.5423(5) 0.0592(15) Uani 1 1 d . . . . .
H21A H 0.675319 0.139142 0.611967 0.089 Uiso 1 1 calc R U . . .
H21B H 0.733585 0.137076 0.532094 0.089 Uiso 1 1 calc R U . . .
H21C H 0.686010 -0.031873 0.546442 0.089 Uiso 1 1 calc R U . . .

loop_
_atom_site_aniso_label
_atom_site_aniso_U_11
_atom_site_aniso_U_22
_atom_site_aniso_U_33
_atom_site_aniso_U_23
_atom_site_aniso_U_13
_atom_site_aniso_U_12
C2 0.036(3) 0.040(3) 0.042(3) 0.001(2) 0.001(2) 0.002(2)
C3 0.043(3) 0.040(3) 0.041(3) -0.001(2) 0.001(2) -0.001(2)
O1 0.0405(19) 0.051(2) 0.0345(18) -0.0024(15) 0.0050(14) 0.0045(16)
C4 0.050(3) 0.039(3) 0.029(2) 0.000(2) 0.003(2) 0.001(2)
C5 0.054(3) 0.039(3) 0.030(2) 0.002(2) 0.008(2) 0.002(2)
C6 0.046(3) 0.034(3) 0.037(2) 0.002(2) 0.014(2) 0.002(2)
C7 0.039(3) 0.035(2) 0.038(3) 0.003(2) 0.008(2) 0.001(2)
C8 0.044(3) 0.041(3) 0.036(2) 0.002(2) 0.005(2) 0.005(2)
C9 0.042(3) 0.036(3) 0.039(3) -0.002(2) 0.013(2) 0.004(2)
O10 0.0379(18) 0.057(2) 0.0364(17) 0.0096(16) 0.0102(14) 0.0124(16)
C11 0.047(3) 0.052(3) 0.035(2) 0.003(2) 0.008(2) 0.008(2)
C12 0.037(3) 0.041(3) 0.037(2) 0.001(2) 0.006(2) 0.002(2)
C13 0.055(3) 0.048(3) 0.037(3) 0.001(2) 0.009(2) -0.003(3)
C14 0.055(3) 0.062(4) 0.045(3) 0.010(3) 0.003(3) 0.005(3)
C15 0.053(4) 0.063(4) 0.067(4) 0.014(3) 0.010(3) 0.020(3)
C16 0.066(4) 0.066(4) 0.052(3) -0.004(3) 0.018(3) 0.019(3)
C17 0.053(3) 0.052(3) 0.045(3) -0.003(2) 0.010(2) 0.005(3)
I18 0.0605(3) 0.0695(3) 0.0466(2) 0.00379(18) 0.02453(17) 0.0118(2)
C19 0.045(3) 0.041(3) 0.053(3) -0.004(2) 0.009(2) 0.003(2)
O20 0.060(3) 0.101(4) 0.051(2) -0.009(2) 0.015(2) 0.023(3)
C21 0.050(3) 0.054(4) 0.067(4) 0.000(3) 0.003(3) 0.005(3)

loop_
_atom_type_symbol
_atom_type_description
_atom_type_scat_dispersion_real
_atom_type_scat_dispersion_imag
_atom_type_scat_source
C C 0.0033 0.0016 'International Tables Vol C Tables 4.2.6.8 and 6.1.1.4'
H H 0.0000 0.0000 'International Tables Vol C Tables 4.2.6.8 and 6.1.1.4'
I I -0.4742 1.8119 'International Tables Vol C Tables 4.2.6.8 and 6.1.1.4'
O O 0.0106 0.0060 'International Tables Vol C Tables 4.2.6.8 and 6.1.1.4'

loop_
_geom_angle_atom_site_label_1
_geom_angle_atom_site_label_2
_geom_angle_atom_site_label_3
_geom_angle
_geom_angle_site_symmetry_1
_geom_angle_site_symmetry_3
_geom_angle_publ_flag
C3 C2 O1 111.1(4) . . ?
C3 C2 C19 133.7(5) . . ?
O1 C2 C19 115.2(4) . . ?
C2 C3 C4 107.2(4) . . ?
C2 C3 H3 126.4 . . ?
C4 C3 H3 126.4 . . ?
C9 O1 C2 105.5(4) . . ?
C9 C4 C5 118.1(5) . . ?
C9 C4 C3 105.8(4) . . ?
C5 C4 C3 136.1(5) . . ?
C6 C5 C4 118.3(4) . . ?
C6 C5 H5 120.8 . . ?
C4 C5 H5 120.8 . . ?
C5 C6 C7 121.9(5) . . ?
C5 C6 I18 119.7(4) . . ?
C7 C6 I18 118.4(4) . . ?
O10 C7 C8 124.2(4) . . ?
O10 C7 C6 115.7(4) . . ?
C8 C7 C6 120.1(4) . . ?
C9 C8 C7 116.4(4) . . ?
C9 C8 H8 121.8 . . ?
C7 C8 H8 121.8 . . ?
O1 C9 C8 124.4(4) . . ?
O1 C9 C4 110.4(4) . . ?
C8 C9 C4 125.1(5) . . ?
C7 O10 C11 117.4(4) . . ?
O10 C11 C12 109.4(4) . . ?
O10 C11 H11A 109.8 . . ?
C12 C11 H11A 109.8 . . ?
O10 C11 H11B 109.8 . . ?
C12 C11 H11B 109.8 . . ?
H11A C11 H11B 108.2 . . ?
C17 C12 C13 118.4(5) . . ?
C17 C12 C11 122.1(4) . . ?
C13 C12 C11 119.5(5) . . ?
C14 C13 C12 121.2(5) . . ?
C14 C13 H13 119.4 . . ?
C12 C13 H13 119.4 . . ?
C15 C14 C13 120.0(5) . . ?
C15 C14 H14 120.0 . . ?
C13 C14 H14 120.0 . . ?
C14 C15 C16 119.8(5) . . ?
C14 C15 H15 120.1 . . ?
C16 C15 H15 120.1 . . ?
C15 C16 C17 120.3(6) . . ?
C15 C16 H16 119.9 . . ?
C17 C16 H16 119.9 . . ?
C12 C17 C16 120.3(5) . . ?
C12 C17 H17 119.8 . . ?
C16 C17 H17 119.8 . . ?
O20 C19 C2 121.9(5) . . ?
O20 C19 C21 120.8(5) . . ?
C2 C19 C21 117.3(5) . . ?
C19 C21 H21A 109.5 . . ?
C19 C21 H21B 109.5 . . ?
H21A C21 H21B 109.5 . . ?
C19 C21 H21C 109.5 . . ?
H21A C21 H21C 109.5 . . ?
H21B C21 H21C 109.5 . . ?

loop_
_geom_bond_atom_site_label_1
_geom_bond_atom_site_label_2
_geom_bond_distance
_geom_bond_site_symmetry_2
_geom_bond_publ_flag
C2 C3 1.343(7) . ?
C2 O1 1.391(6) . ?
C2 C19 1.461(7) . ?
C3 C4 1.424(7) . ?
C3 H3 0.9300 . ?
O1 C9 1.372(6) . ?
C4 C9 1.385(6) . ?
C4 C5 1.398(7) . ?
C5 C6 1.374(7) . ?
C5 H5 0.9300 . ?
C6 C7 1.418(6) . ?
C6 I18 2.098(5) . ?
C7 O10 1.362(6) . ?
C7 C8 1.379(7) . ?
C8 C9 1.375(7) . ?
C8 H8 0.9300 . ?
O10 C11 1.428(6) . ?
C11 C12 1.498(7) . ?
C11 H11A 0.9700 . ?
C11 H11B 0.9700 . ?
C12 C17 1.380(7) . ?
C12 C13 1.388(7) . ?
C13 C14 1.373(8) . ?
C13 H13 0.9300 . ?
C14 C15 1.367(8) . ?
C14 H14 0.9300 . ?
C15 C16 1.379(8) . ?
C15 H15 0.9300 . ?
C16 C17 1.384(8) . ?
C16 H16 0.9300 . ?
C17 H17 0.9300 . ?
C19 O20 1.211(6) . ?
C19 C21 1.501(8) . ?
C21 H21A 0.9600 . ?
C21 H21B 0.9600 . ?
C21 H21C 0.9600 . ?

loop_
_geom_hbond_atom_site_label_D
_geom_hbond_atom_site_label_H
_geom_hbond_atom_site_label_A
_geom_hbond_distance_DH
_geom_hbond_distance_HA
_geom_hbond_distance_DA
_geom_hbond_angle_DHA
_geom_hbond_site_symmetry_A
_geom_hbond_publ_flag
C5 H5 O1 0.93 2.64 3.489(6) 152.3 4_566 yes
C8 H8 O20 0.93 2.59 3.226(6) 126.0 2_655 yes
C11 H11B O20 0.97 2.64 3.560(7) 157.7 2_655 yes

loop_
_geom_torsion_atom_site_label_1
_geom_torsion_atom_site_label_2
_geom_torsion_atom_site_label_3
_geom_torsion_atom_site_label_4
_geom_torsion
_geom_torsion_site_symmetry_1
_geom_torsion_site_symmetry_2
_geom_torsion_site_symmetry_3
_geom_torsion_site_symmetry_4
_geom_torsion_publ_flag
O1 C2 C3 C4 0.1(6) . . . . ?
C19 C2 C3 C4 -177.9(6) . . . . ?
C3 C2 O1 C9 0.5(6) . . . . ?
C19 C2 O1 C9 178.9(4) . . . . ?
C2 C3 C4 C9 -0.6(6) . . . . ?
C2 C3 C4 C5 179.1(6) . . . . ?
C9 C4 C5 C6 0.7(7) . . . . ?
C3 C4 C5 C6 -179.0(6) . . . . ?
C4 C5 C6 C7 -2.2(8) . . . . ?
C4 C5 C6 I18 178.8(4) . . . . ?
C5 C6 C7 O10 -177.3(5) . . . . ?
I18 C6 C7 O10 1.7(6) . . . . ?
C5 C6 C7 C8 2.6(8) . . . . ?
I18 C6 C7 C8 -178.3(4) . . . . ?
O10 C7 C8 C9 178.5(5) . . . . ?
C6 C7 C8 C9 -1.4(7) . . . . ?
C2 O1 C9 C8 179.8(5) . . . . ?
C2 O1 C9 C4 -0.9(5) . . . . ?
C7 C8 C9 O1 179.0(5) . . . . ?
C7 C8 C9 C4 -0.1(8) . . . . ?
C5 C4 C9 O1 -178.8(4) . . . . ?
C3 C4 C9 O1 1.0(6) . . . . ?
C5 C4 C9 C8 0.4(8) . . . . ?
C3 C4 C9 C8 -179.8(5) . . . . ?
C8 C7 O10 C11 -7.1(7) . . . . ?
C6 C7 O10 C11 172.8(4) . . . . ?
C7 O10 C11 C12 -166.2(4) . . . . ?
O10 C11 C12 C17 26.7(7) . . . . ?
O10 C11 C12 C13 -156.9(5) . . . . ?
C17 C12 C13 C14 0.7(8) . . . . ?
C11 C12 C13 C14 -175.8(5) . . . . ?
C12 C13 C14 C15 -0.5(9) . . . . ?
C13 C14 C15 C16 0.8(10) . . . . ?
C14 C15 C16 C17 -1.2(10) . . . . ?
C13 C12 C17 C16 -1.2(8) . . . . ?
C11 C12 C17 C16 175.2(5) . . . . ?
C15 C16 C17 C12 1.5(10) . . . . ?
C3 C2 C19 O20 178.6(6) . . . . ?
O1 C2 C19 O20 0.6(8) . . . . ?
C3 C2 C19 C21 -0.9(9) . . . . ?
O1 C2 C19 C21 -178.9(5) . . . . ?
